data_4325727
loop_
_publ_author_name
'Hong-Bo Zhou'
'Jun Wang'
'Hui-Sheng Wang'
'Yong-Lu Xu'
'Xiao-Jiao Song'
'You Song'
'Xiao-Zeng You'

_publ_section_title
;
 Synthesis, Structure, and Magnetic Properties of Three 1D Chain Complexes
 Based on High-Spin Metal-Cyanide Clusters: [MnIII6MIII] (M = Cr, Fe, Co)
;
_journal_name_full 'Inorganic Chemistry'
_journal_page_first 6868
_journal_page_last 6877
_journal_paper_doi 10.1021/ic102527h
_journal_volume 50
_journal_year 2011
_chemical_formula_sum 'C62 H67 Co Mn3 N13 O11'
_chemical_formula_weight 1394.04
_chemical_name_systematic
; 
 ? 
;
_space_group_IT_number 2
_symmetry_cell_setting triclinic
_symmetry_space_group_name_Hall '-P 1'
_symmetry_space_group_name_H-M 'P -1'
_atom_sites_solution_hydrogens geom
_atom_sites_solution_primary direct
_atom_sites_solution_secondary difmap
_audit_creation_method SHELXL-97
_cell_angle_alpha 70.277(2)
_cell_angle_beta 76.339(2)
_cell_angle_gamma 86.548(2)
_cell_formula_units_Z 2
_cell_length_a 13.5618(15)
_cell_length_b 15.2016(17)
_cell_length_c 17.6478(19)
_cell_measurement_temperature 293(2)
_cell_volume 3327.2(6)
_computing_cell_refinement SMART
_computing_data_collection 'SMART (Bruker, 2000)'
_computing_data_reduction 'SAINT (Bruker, 2000)'
_computing_molecular_graphics SHELXTL
_computing_publication_material SHELXTL
_computing_structure_refinement 'SHELXL-97 (Sheldrick, 1997)'
_computing_structure_solution 'SHELXS-97 (Sheldrick, 1990)'
_diffrn_ambient_temperature 293(2)
_diffrn_measured_fraction_theta_full 0.981
_diffrn_measured_fraction_theta_max 0.981
_diffrn_measurement_device_type 'Bruker Smart Apex CCD'
_diffrn_measurement_method 'phi and omega scans'
_diffrn_radiation_monochromator graphite
_diffrn_radiation_source 'fine-focus sealed tube'
_diffrn_radiation_type MoK\a
_diffrn_radiation_wavelength 0.71073
_diffrn_reflns_av_R_equivalents 0.0288
_diffrn_reflns_av_sigmaI/netI 0.0989
_diffrn_reflns_limit_h_max 15
_diffrn_reflns_limit_h_min -16
_diffrn_reflns_limit_k_max 12
_diffrn_reflns_limit_k_min -18
_diffrn_reflns_limit_l_max 17
_diffrn_reflns_limit_l_min -20
_diffrn_reflns_number 16525
_diffrn_reflns_theta_full 25.00
_diffrn_reflns_theta_max 25.00
_diffrn_reflns_theta_min 2.00
_exptl_absorpt_coefficient_mu 0.868
_exptl_absorpt_correction_T_max 0.8388
_exptl_absorpt_correction_T_min 0.7995
_exptl_absorpt_correction_type multi-scan
_exptl_absorpt_process_details 'SADABS; Bruker, 2000'
_exptl_crystal_colour 'brown black'
_exptl_crystal_density_diffrn 1.391
_exptl_crystal_description block
_exptl_crystal_F_000 1440
_exptl_crystal_size_max 0.27
_exptl_crystal_size_mid 0.24
_exptl_crystal_size_min 0.21
_refine_diff_density_max 0.991
_refine_diff_density_min -0.492
_refine_diff_density_rms 0.087
_refine_ls_extinction_method none
_refine_ls_goodness_of_fit_ref 0.948
_refine_ls_hydrogen_treatment constr
_refine_ls_matrix_type full
_refine_ls_number_parameters 792
_refine_ls_number_reflns 11482
_refine_ls_number_restraints 0
_refine_ls_restrained_S_all 0.948
_refine_ls_R_factor_all 0.0948
_refine_ls_R_factor_gt 0.0612
_refine_ls_shift/su_max 0.000
_refine_ls_shift/su_mean 0.000
_refine_ls_structure_factor_coef Fsqd
_refine_ls_weighting_details 'calc w=1/[\s^2^(Fo^2^)+(0.0903P)^2^+0.0000P] where P=(Fo^2^+2Fc^2^)/3'
_refine_ls_weighting_scheme calc
_refine_ls_wR_factor_gt 0.1685
_refine_ls_wR_factor_ref 0.1790
_reflns_number_gt 6996
_reflns_number_total 11482
_reflns_threshold_expression >2sigma(I)
_cod_data_source_file ic102527h_si_002_3.cif
_cod_data_source_block 3
_cod_database_code 4325727

loop_
_symmetry_equiv_pos_as_xyz
'x, y, z'
'-x, -y, -z'

loop_
_atom_site_label
_atom_site_type_symbol
_atom_site_fract_x
_atom_site_fract_y
_atom_site_fract_z
_atom_site_U_iso_or_equiv
_atom_site_adp_type
_atom_site_occupancy
_atom_site_symmetry_multiplicity
_atom_site_calc_flag
_atom_site_refinement_flags
N13 N 0.212(5) 0.143(5) 0.605(4) 0.74(4) Uiso 1 1 d .
C61 C 0.163(9) 0.204(7) 0.584(7) 0.99(12) Uiso 1 1 d .
C62 C 0.145(3) 0.286(3) 0.522(2) 0.55(3) Uiso 1 1 d .
H62A H 0.2008 0.2978 0.4740 0.828 Uiso 1 1 calc R
H62B H 0.1380 0.3378 0.5414 0.828 Uiso 1 1 calc R
H62C H 0.0836 0.2772 0.5064 0.828 Uiso 1 1 calc R
C1 C 0.4410(4) 0.4652(3) 0.1144(3) 0.0290(11) Uani 1 1 d .
C2 C 0.4830(4) 0.3748(4) 0.0076(3) 0.0316(12) Uani 1 1 d .
C3 C 0.6315(4) 0.4726(3) 0.0230(3) 0.0323(12) Uani 1 1 d .
C4 C 0.4495(5) 0.1204(4) 0.4523(4) 0.0507(16) Uani 1 1 d .
C5 C 0.6334(7) 0.0429(5) 0.4462(5) 0.078(2) Uani 1 1 d .
C6 C 0.4908(6) -0.0325(5) 0.4078(4) 0.073(2) Uani 1 1 d .
C7 C 0.4176(5) 0.1786(4) 0.2292(3) 0.0473(15) Uani 1 1 d .
H7 H 0.4557 0.1456 0.1970 0.057 Uiso 1 1 calc R
C8 C 0.5718(4) 0.2608(4) 0.2053(4) 0.0480(15) Uani 1 1 d .
H8A H 0.5806 0.3129 0.1539 0.058 Uiso 1 1 calc R
H8B H 0.6045 0.2068 0.1936 0.058 Uiso 1 1 calc R
C9 C 0.6184(4) 0.2849(4) 0.2660(4) 0.0533(16) Uani 1 1 d .
H9A H 0.6279 0.2286 0.3102 0.064 Uiso 1 1 calc R
H9B H 0.6839 0.3159 0.2382 0.064 Uiso 1 1 calc R
C10 C 0.5797(4) 0.4124(4) 0.3199(3) 0.0462(15) Uani 1 1 d .
H10 H 0.6497 0.4202 0.3094 0.055 Uiso 1 1 calc R
C11 C 0.2433(4) 0.2036(4) 0.3044(3) 0.0389(13) Uani 1 1 d .
C12 C 0.3094(5) 0.1562(4) 0.2604(3) 0.0458(15) Uani 1 1 d .
C13 C 0.2721(5) 0.0832(4) 0.2413(4) 0.0576(17) Uani 1 1 d .
H13 H 0.3178 0.0520 0.2115 0.069 Uiso 1 1 calc R
C14 C 0.1747(6) 0.0572(5) 0.2640(4) 0.0626(18) Uani 1 1 d .
C15 C 0.1080(5) 0.1060(5) 0.3080(4) 0.0664(19) Uani 1 1 d .
H15 H 0.0392 0.0899 0.3247 0.080 Uiso 1 1 calc R
C16 C 0.1428(5) 0.1786(4) 0.3274(4) 0.0553(16) Uani 1 1 d .
H16 H 0.0968 0.2103 0.3564 0.066 Uiso 1 1 calc R
C17 C 0.1335(6) -0.0233(5) 0.2459(5) 0.097(3) Uani 1 1 d .
H17A H 0.1889 -0.0597 0.2284 0.146 Uiso 1 1 calc R
H17B H 0.0972 0.0015 0.2029 0.146 Uiso 1 1 calc R
H17C H 0.0885 -0.0622 0.2951 0.146 Uiso 1 1 calc R
C18 C 0.4096(4) 0.4647(4) 0.3802(3) 0.0399(14) Uani 1 1 d .
C19 C 0.5181(4) 0.4735(4) 0.3570(3) 0.0426(14) Uani 1 1 d .
C20 C 0.5663(5) 0.5454(4) 0.3687(3) 0.0493(15) Uani 1 1 d .
H20 H 0.6366 0.5515 0.3523 0.059 Uiso 1 1 calc R
C21 C 0.5119(6) 0.6084(4) 0.4043(3) 0.0559(17) Uani 1 1 d .
C22 C 0.4062(5) 0.5999(4) 0.4259(4) 0.0562(17) Uani 1 1 d .
H22 H 0.3685 0.6425 0.4477 0.067 Uiso 1 1 calc R
C23 C 0.3569(5) 0.5305(4) 0.4157(3) 0.0526(16) Uani 1 1 d .
H23 H 0.2865 0.5259 0.4326 0.063 Uiso 1 1 calc R
C24 C 0.5661(6) 0.6860(4) 0.4147(4) 0.075(2) Uani 1 1 d .
H24A H 0.6380 0.6769 0.4022 0.113 Uiso 1 1 calc R
H24B H 0.5442 0.6854 0.4707 0.113 Uiso 1 1 calc R
H24C H 0.5505 0.7450 0.3778 0.113 Uiso 1 1 calc R
C25 C 0.7133(5) 0.2330(4) -0.0445(4) 0.0617(18) Uani 1 1 d .
H25 H 0.7693 0.2732 -0.0711 0.074 Uiso 1 1 calc R
C26 C 0.6584(6) 0.2965(5) -0.1733(4) 0.070(2) Uani 1 1 d .
H26A H 0.6873 0.2600 -0.2086 0.083 Uiso 1 1 calc R
H26B H 0.7043 0.3486 -0.1860 0.083 Uiso 1 1 calc R
C27 C 0.5583(6) 0.3317(4) -0.1889(4) 0.073(2) Uani 1 1 d .
H27A H 0.5608 0.3499 -0.2476 0.088 Uiso 1 1 calc R
H27B H 0.5421 0.3864 -0.1722 0.088 Uiso 1 1 calc R
C28 C 0.4007(6) 0.2494(4) -0.1693(4) 0.0591(18) Uani 1 1 d .
H28 H 0.3975 0.2888 -0.2220 0.071 Uiso 1 1 calc R
C29 C 0.6353(4) 0.1046(4) 0.0827(4) 0.0437(14) Uani 1 1 d .
C30 C 0.7119(4) 0.1727(4) 0.0376(4) 0.0492(15) Uani 1 1 d .
C31 C 0.7932(5) 0.1794(5) 0.0738(5) 0.069(2) Uani 1 1 d .
H31 H 0.8436 0.2249 0.0437 0.083 Uiso 1 1 calc R
C32 C 0.8007(6) 0.1212(5) 0.1516(5) 0.073(2) Uani 1 1 d .
C33 C 0.7244(5) 0.0537(4) 0.1951(4) 0.0646(19) Uani 1 1 d .
H33 H 0.7274 0.0132 0.2475 0.078 Uiso 1 1 calc R
C34 C 0.6441(5) 0.0457(4) 0.1618(4) 0.0484(15) Uani 1 1 d .
H34 H 0.5943 -0.0002 0.1926 0.058 Uiso 1 1 calc R
C35 C 0.8855(6) 0.1322(6) 0.1912(6) 0.114(3) Uani 1 1 d .
H35A H 0.8601 0.1629 0.2312 0.171 Uiso 1 1 calc R
H35B H 0.9402 0.1690 0.1493 0.171 Uiso 1 1 calc R
H35C H 0.9097 0.0717 0.2181 0.171 Uiso 1 1 calc R
C36 C 0.3123(5) 0.1255(4) -0.0433(4) 0.0493(15) Uani 1 1 d .
C37 C 0.3199(5) 0.1841(4) -0.1250(4) 0.0533(16) Uani 1 1 d .
C38 C 0.2396(6) 0.1806(5) -0.1647(5) 0.071(2) Uani 1 1 d .
H38 H 0.2437 0.2213 -0.2184 0.085 Uiso 1 1 calc R
C39 C 0.1587(6) 0.1215(5) -0.1282(6) 0.075(2) Uani 1 1 d .
C40 C 0.1529(5) 0.0656(5) -0.0461(5) 0.077(2) Uani 1 1 d .
H40 H 0.0961 0.0269 -0.0177 0.093 Uiso 1 1 calc R
C41 C 0.2275(5) 0.0658(5) -0.0057(4) 0.0633(18) Uani 1 1 d .
H41 H 0.2216 0.0250 0.0481 0.076 Uiso 1 1 calc R
C42 C 0.0760(6) 0.1159(6) -0.1717(6) 0.116(4) Uani 1 1 d .
H42A H 0.0854 0.1663 -0.2235 0.173 Uiso 1 1 calc R
H42B H 0.0107 0.1206 -0.1375 0.173 Uiso 1 1 calc R
H42C H 0.0796 0.0573 -0.1816 0.173 Uiso 1 1 calc R
C43 C 0.8485(4) 0.5999(4) 0.1027(4) 0.0441(14) Uani 1 1 d .
H43 H 0.8340 0.6546 0.1153 0.053 Uiso 1 1 calc R
C44 C 0.8512(5) 0.6933(4) -0.0386(3) 0.0524(16) Uani 1 1 d .
H44A H 0.9195 0.7178 -0.0667 0.063 Uiso 1 1 calc R
H44B H 0.8144 0.7387 -0.0156 0.063 Uiso 1 1 calc R
C45 C 0.7984(4) 0.6761(4) -0.0987(3) 0.0493(16) Uani 1 1 d .
H45A H 0.7256 0.6700 -0.0763 0.059 Uiso 1 1 calc R
H45B H 0.8119 0.7276 -0.1507 0.059 Uiso 1 1 calc R
C46 C 0.8386(4) 0.5729(4) -0.1794(3) 0.0426(14) Uani 1 1 d .
H46 H 0.8141 0.6201 -0.2194 0.051 Uiso 1 1 calc R
C47 C 0.9017(4) 0.4358(4) 0.1545(3) 0.0359(13) Uani 1 1 d .
C48 C 0.8617(4) 0.5172(4) 0.1684(3) 0.0395(13) Uani 1 1 d .
C49 C 0.8423(4) 0.5210(5) 0.2492(3) 0.0498(16) Uani 1 1 d .
H49 H 0.8175 0.5758 0.2583 0.060 Uiso 1 1 calc R
C50 C 0.8586(4) 0.4476(5) 0.3143(4) 0.0576(18) Uani 1 1 d .
C51 C 0.8935(5) 0.3663(5) 0.3004(3) 0.0574(17) Uani 1 1 d .
H51 H 0.9016 0.3144 0.3449 0.069 Uiso 1 1 calc R
C52 C 0.9170(4) 0.3598(4) 0.2212(3) 0.0480(15) Uani 1 1 d .
H52 H 0.9430 0.3049 0.2131 0.058 Uiso 1 1 calc R
C53 C 0.8404(6) 0.4523(6) 0.4019(4) 0.088(2) Uani 1 1 d .
H53A H 0.8315 0.5162 0.3998 0.132 Uiso 1 1 calc R
H53B H 0.8977 0.4275 0.4249 0.132 Uiso 1 1 calc R
H53C H 0.7805 0.4163 0.4360 0.132 Uiso 1 1 calc R
C54 C 0.9098(4) 0.4143(4) -0.1438(3) 0.0364(13) Uani 1 1 d .
C55 C 0.8723(4) 0.4910(4) -0.1994(3) 0.0383(13) Uani 1 1 d .
C56 C 0.8733(4) 0.4896(5) -0.2795(3) 0.0537(16) Uani 1 1 d .
H56 H 0.8483 0.5410 -0.3156 0.064 Uiso 1 1 calc R
C57 C 0.9088(5) 0.4175(5) -0.3063(4) 0.0565(17) Uani 1 1 d .
C58 C 0.9459(5) 0.3429(5) -0.2491(4) 0.0544(16) Uani 1 1 d .
H58 H 0.9726 0.2925 -0.2653 0.065 Uiso 1 1 calc R
C59 C 0.9450(4) 0.3401(4) -0.1711(3) 0.0459(15) Uani 1 1 d .
H59 H 0.9685 0.2874 -0.1353 0.055 Uiso 1 1 calc R
C60 C 0.9115(6) 0.4171(6) -0.3917(4) 0.088(3) Uani 1 1 d .
H60A H 0.8698 0.3663 -0.3881 0.131 Uiso 1 1 calc R
H60B H 0.9801 0.4095 -0.4189 0.131 Uiso 1 1 calc R
H60C H 0.8863 0.4751 -0.4228 0.131 Uiso 1 1 calc R
Co1 Co 0.5000 0.5000 0.0000 0.0265(2) Uani 1 2 d S
Co2 Co 0.5000 0.0000 0.5000 0.0485(3) Uani 1 2 d S
Mn1 Mn 0.40225(6) 0.31608(5) 0.31424(5) 0.0344(2) Uani 1 1 d .
Mn2 Mn 0.51165(7) 0.17460(5) -0.03739(5) 0.0404(2) Uani 1 1 d .
Mn3 Mn 0.87472(6) 0.49613(5) -0.01293(5) 0.0338(2) Uani 1 1 d .
N1 N 0.4063(3) 0.4386(3) 0.1849(3) 0.0415(11) Uani 1 1 d .
N2 N 0.4728(3) 0.2987(3) 0.0128(3) 0.0406(11) Uani 1 1 d .
N3 N 0.7132(3) 0.4582(3) 0.0343(3) 0.0390(11) Uani 1 1 d .
N4 N 0.4212(4) 0.1934(3) 0.4225(3) 0.0545(14) Uani 1 1 d .
N5 N 0.7154(7) 0.0700(5) 0.4164(6) 0.124(3) Uani 1 1 d .
N6 N 0.4839(7) -0.0540(5) 0.3534(4) 0.120(3) Uani 1 1 d .
N7 N 0.4638(3) 0.2405(3) 0.2430(2) 0.0379(11) Uani 1 1 d .
N8 N 0.5473(3) 0.3481(3) 0.3001(3) 0.0413(11) Uani 1 1 d .
N9 N 0.4782(4) 0.2583(3) -0.1420(3) 0.0502(13) Uani 1 1 d .
N10 N 0.6458(4) 0.2377(3) -0.0856(3) 0.0510(13) Uani 1 1 d .
N11 N 0.8551(3) 0.6048(3) 0.0275(3) 0.0385(11) Uani 1 1 d .
N12 N 0.8384(3) 0.5890(3) -0.1117(3) 0.0371(11) Uani 1 1 d .
O1 O 0.2704(3) 0.2784(2) 0.3205(2) 0.0402(9) Uani 1 1 d .
O2 O 0.3575(3) 0.3989(2) 0.3737(2) 0.0413(9) Uani 1 1 d .
O3 O 0.5541(3) 0.0952(2) 0.0561(2) 0.0417(9) Uani 1 1 d .
O4 O 0.3820(3) 0.1221(3) 0.0005(2) 0.0491(10) Uani 1 1 d .
O5 O 0.9314(3) 0.4281(2) 0.0777(2) 0.0424(10) Uani 1 1 d .
O6 O 0.9135(3) 0.4088(2) -0.0673(2) 0.0383(9) Uani 1 1 d .
O7 O 0.5706(4) 0.0778(3) -0.1103(2) 0.0665(13) Uani 1 1 d .
H7B H 0.5206 0.0465 -0.1103 0.080 Uiso 1 1 d R
H7A H 0.6085 0.0391 -0.0837 0.080 Uiso 1 1 d R
O8 O 0.6016(5) 0.1509(4) 0.7235(3) 0.108(2) Uani 1 1 d .
H8C H 0.5769 0.1180 0.7016 0.130 Uiso 1 1 d R
H8D H 0.6148 0.1237 0.7716 0.130 Uiso 1 1 d R
O9 O 0.3271(11) 0.7644(10) 0.5209(9) 0.369(8) Uiso 1 1 d .
H9C H 0.3160 0.8089 0.5401 0.443 Uiso 1 1 d R
H9D H 0.2727 0.7727 0.5084 0.443 Uiso 1 1 d R
O10 O 0.7770(9) 0.2050(8) 0.5856(7) 0.297(6) Uiso 1 1 d .
H10B H 0.7265 0.1943 0.6259 0.356 Uiso 1 1 d R
H10A H 0.8167 0.2472 0.5832 0.356 Uiso 1 1 d R
O13 O 0.8907(15) 0.0531(14) 0.4915(11) 0.487(11) Uiso 1 1 d .
H13A H 0.8498 0.0508 0.4584 0.584 Uiso 1 1 d R
H13B H 0.8685 0.0909 0.5132 0.584 Uiso 1 1 d R

loop_
_atom_site_aniso_label
_atom_site_aniso_U_11
_atom_site_aniso_U_22
_atom_site_aniso_U_33
_atom_site_aniso_U_23
_atom_site_aniso_U_13
_atom_site_aniso_U_12
C1 0.025(3) 0.024(3) 0.037(3) -0.008(2) -0.007(2) 0.001(2)
C2 0.033(3) 0.033(3) 0.029(3) -0.009(2) -0.008(2) 0.000(2)
C3 0.042(4) 0.025(3) 0.024(3) -0.005(2) -0.001(2) -0.007(2)
C4 0.063(4) 0.038(4) 0.051(4) -0.010(3) -0.020(3) -0.001(3)
C5 0.072(6) 0.057(5) 0.086(6) 0.005(4) -0.023(5) 0.003(4)
C6 0.127(7) 0.054(4) 0.046(4) -0.016(3) -0.036(4) 0.006(4)
C7 0.057(4) 0.038(3) 0.046(4) -0.014(3) -0.013(3) 0.009(3)
C8 0.040(4) 0.046(4) 0.057(4) -0.022(3) -0.003(3) 0.004(3)
C9 0.037(4) 0.045(4) 0.077(4) -0.023(3) -0.010(3) 0.010(3)
C10 0.035(3) 0.040(3) 0.060(4) -0.012(3) -0.011(3) 0.000(3)
C11 0.041(4) 0.039(3) 0.035(3) -0.007(3) -0.014(3) 0.000(3)
C12 0.048(4) 0.036(3) 0.054(4) -0.009(3) -0.021(3) -0.001(3)
C13 0.062(5) 0.052(4) 0.064(4) -0.021(3) -0.022(4) 0.005(3)
C14 0.060(5) 0.060(4) 0.073(5) -0.022(4) -0.022(4) -0.005(4)
C15 0.057(5) 0.069(5) 0.071(5) -0.016(4) -0.019(4) -0.018(4)
C16 0.052(4) 0.060(4) 0.051(4) -0.015(3) -0.007(3) -0.008(3)
C17 0.092(7) 0.101(6) 0.126(7) -0.060(6) -0.039(5) -0.018(5)
C18 0.051(4) 0.036(3) 0.028(3) -0.005(3) -0.009(3) 0.003(3)
C19 0.049(4) 0.034(3) 0.044(3) -0.007(3) -0.019(3) -0.001(3)
C20 0.054(4) 0.044(4) 0.052(4) -0.013(3) -0.017(3) -0.004(3)
C21 0.089(6) 0.045(4) 0.036(3) -0.007(3) -0.026(4) -0.008(4)
C22 0.072(5) 0.052(4) 0.050(4) -0.024(3) -0.011(4) -0.004(4)
C23 0.055(4) 0.055(4) 0.045(4) -0.019(3) -0.004(3) 0.004(3)
C24 0.107(6) 0.057(4) 0.071(5) -0.019(4) -0.035(4) -0.021(4)
C25 0.056(5) 0.039(4) 0.079(5) -0.015(4) 0.005(4) -0.016(3)
C26 0.077(6) 0.059(4) 0.055(4) -0.007(4) 0.007(4) -0.024(4)
C27 0.132(7) 0.040(4) 0.041(4) -0.008(3) -0.014(4) -0.018(4)
C28 0.094(6) 0.041(4) 0.050(4) -0.017(3) -0.030(4) 0.012(4)
C29 0.041(4) 0.032(3) 0.060(4) -0.021(3) -0.009(3) 0.007(3)
C30 0.040(4) 0.041(4) 0.070(4) -0.023(3) -0.009(3) 0.001(3)
C31 0.049(4) 0.056(4) 0.111(6) -0.039(5) -0.016(4) -0.006(3)
C32 0.074(6) 0.049(4) 0.125(7) -0.046(5) -0.054(5) 0.016(4)
C33 0.080(5) 0.047(4) 0.086(5) -0.031(4) -0.043(4) 0.017(4)
C34 0.055(4) 0.034(3) 0.063(4) -0.019(3) -0.024(3) 0.008(3)
C35 0.096(7) 0.103(7) 0.184(10) -0.061(7) -0.090(7) 0.011(5)
C36 0.055(4) 0.040(4) 0.062(4) -0.027(3) -0.018(3) 0.007(3)
C37 0.076(5) 0.034(3) 0.061(4) -0.022(3) -0.029(4) 0.008(3)
C38 0.098(6) 0.050(4) 0.089(5) -0.035(4) -0.057(5) 0.031(4)
C39 0.079(6) 0.057(5) 0.118(7) -0.047(5) -0.059(5) 0.029(4)
C40 0.043(5) 0.079(5) 0.122(7) -0.046(5) -0.022(5) -0.003(4)
C41 0.058(5) 0.060(4) 0.075(5) -0.026(4) -0.014(4) -0.008(4)
C42 0.113(8) 0.105(7) 0.193(10) -0.086(7) -0.111(7) 0.042(6)
C43 0.029(3) 0.052(4) 0.056(4) -0.027(3) -0.005(3) 0.003(3)
C44 0.066(4) 0.034(3) 0.053(4) -0.014(3) -0.008(3) 0.006(3)
C45 0.053(4) 0.043(4) 0.044(3) -0.005(3) -0.014(3) 0.012(3)
C46 0.032(3) 0.043(3) 0.041(3) 0.007(3) -0.014(3) -0.006(3)
C47 0.026(3) 0.049(3) 0.032(3) -0.011(3) -0.006(2) -0.003(3)
C48 0.031(3) 0.051(4) 0.038(3) -0.018(3) -0.005(2) -0.004(3)
C49 0.038(4) 0.072(4) 0.042(4) -0.028(3) 0.002(3) -0.007(3)
C50 0.036(4) 0.098(6) 0.042(4) -0.033(4) 0.001(3) -0.007(4)
C51 0.049(4) 0.079(5) 0.035(3) -0.005(3) -0.010(3) -0.008(4)
C52 0.043(4) 0.052(4) 0.050(4) -0.014(3) -0.017(3) 0.000(3)
C53 0.086(6) 0.133(7) 0.044(4) -0.032(4) -0.007(4) -0.010(5)
C54 0.028(3) 0.048(3) 0.033(3) -0.015(3) -0.003(2) -0.005(3)
C55 0.034(3) 0.043(3) 0.035(3) -0.006(3) -0.012(2) 0.003(3)
C56 0.042(4) 0.072(5) 0.044(4) -0.011(3) -0.015(3) -0.004(3)
C57 0.048(4) 0.082(5) 0.046(4) -0.030(4) -0.010(3) -0.001(4)
C58 0.053(4) 0.068(4) 0.055(4) -0.036(4) -0.014(3) 0.007(3)
C59 0.044(4) 0.053(4) 0.045(3) -0.022(3) -0.010(3) 0.006(3)
C60 0.091(6) 0.129(7) 0.062(5) -0.053(5) -0.025(4) 0.013(5)
Co1 0.0270(6) 0.0236(5) 0.0285(5) -0.0080(4) -0.0067(4) 0.0010(4)
Co2 0.0701(9) 0.0334(6) 0.0405(6) -0.0016(5) -0.0258(6) 0.0023(6)
Mn1 0.0340(5) 0.0314(5) 0.0346(4) -0.0074(4) -0.0079(4) 0.0034(4)
Mn2 0.0538(6) 0.0277(5) 0.0369(5) -0.0083(4) -0.0066(4) -0.0063(4)
Mn3 0.0326(5) 0.0363(5) 0.0339(4) -0.0114(4) -0.0120(4) 0.0063(4)
N1 0.045(3) 0.036(3) 0.040(3) -0.011(2) -0.006(2) 0.002(2)
N2 0.052(3) 0.030(3) 0.042(3) -0.014(2) -0.011(2) -0.002(2)
N3 0.026(3) 0.041(3) 0.042(3) -0.004(2) -0.006(2) 0.000(2)
N4 0.071(4) 0.034(3) 0.048(3) 0.000(2) -0.017(3) 0.008(3)
N5 0.101(7) 0.083(5) 0.162(8) -0.010(5) -0.032(6) 0.005(5)
N6 0.227(9) 0.082(5) 0.062(4) -0.024(4) -0.050(5) -0.008(5)
N7 0.042(3) 0.031(3) 0.038(3) -0.007(2) -0.010(2) 0.004(2)
N8 0.041(3) 0.033(3) 0.050(3) -0.012(2) -0.016(2) 0.007(2)
N9 0.081(4) 0.029(3) 0.037(3) -0.009(2) -0.009(3) -0.002(3)
N10 0.055(4) 0.037(3) 0.050(3) -0.007(2) 0.003(3) -0.012(2)
N11 0.035(3) 0.039(3) 0.041(3) -0.015(2) -0.004(2) 0.004(2)
N12 0.034(3) 0.039(3) 0.031(2) -0.003(2) -0.008(2) 0.002(2)
O1 0.036(2) 0.039(2) 0.042(2) -0.0098(18) -0.0074(17) 0.0012(17)
O2 0.039(2) 0.041(2) 0.041(2) -0.0127(18) -0.0031(17) -0.0034(18)
O3 0.046(2) 0.032(2) 0.044(2) -0.0071(17) -0.0122(19) -0.0040(18)
O4 0.056(3) 0.048(2) 0.041(2) -0.0102(19) -0.011(2) -0.016(2)
O5 0.047(2) 0.050(2) 0.034(2) -0.0169(18) -0.0176(18) 0.0163(19)
O6 0.042(2) 0.037(2) 0.037(2) -0.0147(17) -0.0102(17) 0.0061(17)
O7 0.103(4) 0.036(2) 0.053(3) -0.013(2) -0.004(2) -0.004(2)
O8 0.189(6) 0.092(4) 0.052(3) -0.029(3) -0.031(3) -0.015(4)

loop_
_atom_type_symbol
_atom_type_description
_atom_type_scat_dispersion_real
_atom_type_scat_dispersion_imag
_atom_type_scat_source
C C 0.0033 0.0016 'International Tables Vol C Tables 4.2.6.8 and 6.1.1.4'
H H 0.0000 0.0000 'International Tables Vol C Tables 4.2.6.8 and 6.1.1.4'
N N 0.0061 0.0033 'International Tables Vol C Tables 4.2.6.8 and 6.1.1.4'
O O 0.0106 0.0060 'International Tables Vol C Tables 4.2.6.8 and 6.1.1.4'
Mn Mn 0.3368 0.7283 'International Tables Vol C Tables 4.2.6.8 and 6.1.1.4'
Co Co 0.3494 0.9721 'International Tables Vol C Tables 4.2.6.8 and 6.1.1.4'

loop_
_geom_angle_atom_site_label_1
_geom_angle_atom_site_label_2
_geom_angle_atom_site_label_3
_geom_angle
_geom_angle_site_symmetry_1
_geom_angle_site_symmetry_3
N13 C61 C62 149(10) . .
C61 C62 H62A 109.5 . .
C61 C62 H62B 109.5 . .
H62A C62 H62B 109.5 . .
C61 C62 H62C 109.5 . .
H62A C62 H62C 109.5 . .
H62B C62 H62C 109.5 . .
N1 C1 Co1 176.0(4) . .
N2 C2 Co1 179.5(5) . .
N3 C3 Co1 177.6(4) . .
N4 C4 Co2 178.4(6) . .
N5 C5 Co2 176.9(9) . .
N6 C6 Co2 178.3(7) . .
N7 C7 C12 124.6(5) . .
N7 C7 H7 117.7 . .
C12 C7 H7 117.7 . .
N7 C8 C9 107.7(4) . .
N7 C8 H8A 110.2 . .
C9 C8 H8A 110.2 . .
N7 C8 H8B 110.2 . .
C9 C8 H8B 110.2 . .
H8A C8 H8B 108.5 . .
N8 C9 C8 107.3(4) . .
N8 C9 H9A 110.3 . .
C8 C9 H9A 110.3 . .
N8 C9 H9B 110.3 . .
C8 C9 H9B 110.3 . .
H9A C9 H9B 108.5 . .
N8 C10 C19 125.9(5) . .
N8 C10 H10 117.1 . .
C19 C10 H10 117.1 . .
O1 C11 C16 117.7(5) . .
O1 C11 C12 124.0(5) . .
C16 C11 C12 118.1(6) . .
C11 C12 C13 119.6(6) . .
C11 C12 C7 123.6(5) . .
C13 C12 C7 116.8(6) . .
C14 C13 C12 123.0(6) . .
C14 C13 H13 118.5 . .
C12 C13 H13 118.5 . .
C13 C14 C15 117.1(6) . .
C13 C14 C17 123.7(7) . .
C15 C14 C17 119.2(7) . .
C14 C15 C16 121.0(7) . .
C14 C15 H15 119.5 . .
C16 C15 H15 119.5 . .
C11 C16 C15 121.1(6) . .
C11 C16 H16 119.5 . .
C15 C16 H16 119.5 . .
C14 C17 H17A 109.5 . .
C14 C17 H17B 109.5 . .
H17A C17 H17B 109.5 . .
C14 C17 H17C 109.5 . .
H17A C17 H17C 109.5 . .
H17B C17 H17C 109.5 . .
O2 C18 C23 118.9(5) . .
O2 C18 C19 124.4(5) . .
C23 C18 C19 116.7(5) . .
C20 C19 C10 118.3(6) . .
C20 C19 C18 119.6(5) . .
C10 C19 C18 122.1(5) . .
C21 C20 C19 122.1(6) . .
C21 C20 H20 118.9 . .
C19 C20 H20 118.9 . .
C22 C21 C20 117.9(6) . .
C22 C21 C24 121.3(6) . .
C20 C21 C24 120.8(7) . .
C23 C22 C21 121.5(6) . .
C23 C22 H22 119.3 . .
C21 C22 H22 119.3 . .
C22 C23 C18 122.3(6) . .
C22 C23 H23 118.9 . .
C18 C23 H23 118.9 . .
C21 C24 H24A 109.5 . .
C21 C24 H24B 109.5 . .
H24A C24 H24B 109.5 . .
C21 C24 H24C 109.5 . .
H24A C24 H24C 109.5 . .
H24B C24 H24C 109.5 . .
N10 C25 C30 127.0(6) . .
N10 C25 H25 116.5 . .
C30 C25 H25 116.5 . .
N10 C26 C27 109.4(5) . .
N10 C26 H26A 109.8 . .
C27 C26 H26A 109.8 . .
N10 C26 H26B 109.8 . .
C27 C26 H26B 109.8 . .
H26A C26 H26B 108.2 . .
C26 C27 N9 110.3(5) . .
C26 C27 H27A 109.6 . .
N9 C27 H27A 109.6 . .
C26 C27 H27B 109.6 . .
N9 C27 H27B 109.6 . .
H27A C27 H27B 108.1 . .
N9 C28 C37 124.7(6) . .
N9 C28 H28 117.6 . .
C37 C28 H28 117.6 . .
O3 C29 C30 123.6(5) . .
O3 C29 C34 118.8(5) . .
C30 C29 C34 117.6(6) . .
C29 C30 C31 118.9(6) . .
C29 C30 C25 122.3(6) . .
C31 C30 C25 118.8(6) . .
C32 C31 C30 122.9(7) . .
C32 C31 H31 118.5 . .
C30 C31 H31 118.5 . .
C31 C32 C33 117.3(6) . .
C31 C32 C35 122.3(8) . .
C33 C32 C35 120.3(8) . .
C34 C33 C32 121.1(7) . .
C34 C33 H33 119.4 . .
C32 C33 H33 119.4 . .
C33 C34 C29 122.2(6) . .
C33 C34 H34 118.9 . .
C29 C34 H34 118.9 . .
C32 C35 H35A 109.5 . .
C32 C35 H35B 109.5 . .
H35A C35 H35B 109.5 . .
C32 C35 H35C 109.5 . .
H35A C35 H35C 109.5 . .
H35B C35 H35C 109.5 . .
O4 C36 C41 118.2(6) . .
O4 C36 C37 124.2(6) . .
C41 C36 C37 117.6(6) . .
C36 C37 C28 123.1(6) . .
C36 C37 C38 118.5(7) . .
C28 C37 C38 118.3(6) . .
C39 C38 C37 123.4(7) . .
C39 C38 H38 118.3 . .
C37 C38 H38 118.3 . .
C38 C39 C40 116.2(7) . .
C38 C39 C42 123.1(8) . .
C40 C39 C42 120.7(8) . .
C41 C40 C39 122.6(7) . .
C41 C40 H40 118.7 . .
C39 C40 H40 118.7 . .
C40 C41 C36 121.6(7) . .
C40 C41 H41 119.2 . .
C36 C41 H41 119.2 . .
C39 C42 H42A 109.5 . .
C39 C42 H42B 109.5 . .
H42A C42 H42B 109.5 . .
C39 C42 H42C 109.5 . .
H42A C42 H42C 109.5 . .
H42B C42 H42C 109.5 . .
N11 C43 C48 125.3(5) . .
N11 C43 H43 117.4 . .
C48 C43 H43 117.4 . .
N11 C44 C45 108.4(5) . .
N11 C44 H44A 110.0 . .
C45 C44 H44A 110.0 . .
N11 C44 H44B 110.0 . .
C45 C44 H44B 110.0 . .
H44A C44 H44B 108.4 . .
N12 C45 C44 106.9(4) . .
N12 C45 H45A 110.3 . .
C44 C45 H45A 110.3 . .
N12 C45 H45B 110.3 . .
C44 C45 H45B 110.3 . .
H45A C45 H45B 108.6 . .
N12 C46 C55 127.3(5) . .
N12 C46 H46 116.4 . .
C55 C46 H46 116.4 . .
O5 C47 C52 117.7(5) . .
O5 C47 C48 123.2(5) . .
C52 C47 C48 119.0(5) . .
C47 C48 C49 118.7(5) . .
C47 C48 C43 122.5(5) . .
C49 C48 C43 118.5(5) . .
C50 C49 C48 122.4(6) . .
C50 C49 H49 118.8 . .
C48 C49 H49 118.8 . .
C49 C50 C51 118.2(5) . .
C49 C50 C53 122.6(6) . .
C51 C50 C53 119.3(6) . .
C50 C51 C52 121.7(6) . .
C50 C51 H51 119.2 . .
C52 C51 H51 119.2 . .
C47 C52 C51 119.8(6) . .
C47 C52 H52 120.1 . .
C51 C52 H52 120.1 . .
C50 C53 H53A 109.5 . .
C50 C53 H53B 109.5 . .
H53A C53 H53B 109.5 . .
C50 C53 H53C 109.5 . .
H53A C53 H53C 109.5 . .
H53B C53 H53C 109.5 . .
O6 C54 C59 118.7(5) . .
O6 C54 C55 124.3(5) . .
C59 C54 C55 117.0(5) . .
C54 C55 C56 119.3(5) . .
C54 C55 C46 121.8(5) . .
C56 C55 C46 118.7(5) . .
C57 C56 C55 123.5(6) . .
C57 C56 H56 118.2 . .
C55 C56 H56 118.2 . .
C56 C57 C58 115.2(5) . .
C56 C57 C60 123.3(6) . .
C58 C57 C60 121.4(6) . .
C59 C58 C57 123.5(6) . .
C59 C58 H58 118.2 . .
C57 C58 H58 118.2 . .
C58 C59 C54 121.3(5) . .
C58 C59 H59 119.3 . .
C54 C59 H59 119.3 . .
C57 C60 H60A 109.5 . .
C57 C60 H60B 109.5 . .
H60A C60 H60B 109.5 . .
C57 C60 H60C 109.5 . .
H60A C60 H60C 109.5 . .
H60B C60 H60C 109.5 . .
C2 Co1 C2 180.000(1) . 2_665
C2 Co1 C1 91.7(2) . 2_665
C2 Co1 C1 88.3(2) 2_665 2_665
C2 Co1 C1 88.3(2) . .
C2 Co1 C1 91.7(2) 2_665 .
C1 Co1 C1 180.000(1) 2_665 .
C2 Co1 C3 90.1(2) . .
C2 Co1 C3 89.9(2) 2_665 .
C1 Co1 C3 89.91(19) 2_665 .
C1 Co1 C3 90.09(19) . .
C2 Co1 C3 89.9(2) . 2_665
C2 Co1 C3 90.1(2) 2_665 2_665
C1 Co1 C3 90.09(19) 2_665 2_665
C1 Co1 C3 89.91(19) . 2_665
C3 Co1 C3 180.0(3) . 2_665
C5 Co2 C5 180.0(3) . 2_656
C5 Co2 C6 88.8(4) . .
C5 Co2 C6 91.2(4) 2_656 .
C5 Co2 C6 91.2(4) . 2_656
C5 Co2 C6 88.8(4) 2_656 2_656
C6 Co2 C6 180.000(1) . 2_656
C5 Co2 C4 89.2(3) . 2_656
C5 Co2 C4 90.8(3) 2_656 2_656
C6 Co2 C4 89.6(3) . 2_656
C6 Co2 C4 90.4(3) 2_656 2_656
C5 Co2 C4 90.8(3) . .
C5 Co2 C4 89.2(3) 2_656 .
C6 Co2 C4 90.4(3) . .
C6 Co2 C4 89.6(3) 2_656 .
C4 Co2 C4 180.0(4) 2_656 .
O1 Mn1 O2 94.02(15) . .
O1 Mn1 N7 91.94(17) . .
O2 Mn1 N7 172.65(17) . .
O1 Mn1 N8 174.11(17) . .
O2 Mn1 N8 91.85(17) . .
N7 Mn1 N8 82.17(19) . .
O1 Mn1 N4 93.12(17) . .
O2 Mn1 N4 96.47(16) . .
N7 Mn1 N4 87.49(17) . .
N8 Mn1 N4 86.75(18) . .
O1 Mn1 N1 91.82(15) . .
O2 Mn1 N1 91.49(14) . .
N7 Mn1 N1 84.02(15) . .
N8 Mn1 N1 87.49(16) . .
N4 Mn1 N1 170.32(17) . .
O4 Mn2 O3 92.61(16) . .
O4 Mn2 N10 175.24(19) . .
O3 Mn2 N10 92.15(19) . .
O4 Mn2 N9 91.3(2) . .
O3 Mn2 N9 175.22(19) . .
N10 Mn2 N9 83.9(2) . .
O4 Mn2 O7 94.06(16) . .
O3 Mn2 O7 92.09(15) . .
N10 Mn2 O7 85.97(18) . .
N9 Mn2 O7 84.93(16) . .
O4 Mn2 N2 95.67(16) . .
O3 Mn2 N2 95.39(15) . .
N10 Mn2 N2 83.68(18) . .
N9 Mn2 N2 86.91(16) . .
O7 Mn2 N2 167.44(15) . .
O6 Mn3 O5 93.39(14) . .
O6 Mn3 N12 92.40(16) . .
O5 Mn3 N12 167.12(18) . .
O6 Mn3 N11 168.68(17) . .
O5 Mn3 N11 90.10(16) . .
N12 Mn3 N11 82.13(18) . .
O6 Mn3 N3 98.64(16) . .
O5 Mn3 N3 102.88(16) . .
N12 Mn3 N3 87.59(16) . .
N11 Mn3 N3 91.06(17) . .
C1 N1 Mn1 146.2(4) . .
C2 N2 Mn2 151.4(4) . .
C3 N3 Mn3 146.5(4) . .
C4 N4 Mn1 153.3(5) . .
C7 N7 C8 120.3(5) . .
C7 N7 Mn1 125.9(4) . .
C8 N7 Mn1 113.9(3) . .
C10 N8 C9 121.4(5) . .
C10 N8 Mn1 126.0(4) . .
C9 N8 Mn1 112.5(4) . .
C28 N9 C27 122.8(5) . .
C28 N9 Mn2 125.9(4) . .
C27 N9 Mn2 111.3(4) . .
C25 N10 C26 123.0(5) . .
C25 N10 Mn2 123.9(4) . .
C26 N10 Mn2 113.0(4) . .
C43 N11 C44 122.5(5) . .
C43 N11 Mn3 124.9(4) . .
C44 N11 Mn3 112.6(3) . .
C46 N12 C45 121.2(4) . .
C46 N12 Mn3 124.5(4) . .
C45 N12 Mn3 113.8(3) . .
C11 O1 Mn1 127.2(3) . .
C18 O2 Mn1 128.3(4) . .
C29 O3 Mn2 128.2(3) . .
C36 O4 Mn2 128.1(4) . .
C47 O5 Mn3 124.2(3) . .
C54 O6 Mn3 129.4(3) . .
Mn2 O7 H7B 108.4 . .
Mn2 O7 H7A 106.7 . .
H7B O7 H7A 106.9 . .
H8C O8 H8D 118.6 . .
H9C O9 H9D 89.7 . .
H10B O10 H10A 113.3 . .
H13A O13 H13B 107.8 . .

loop_
_geom_bond_atom_site_label_1
_geom_bond_atom_site_label_2
_geom_bond_distance
_geom_bond_site_symmetry_2
N13 C61 1.11(14) .
C61 C62 1.41(12) .
C62 H62A 0.9600 .
C62 H62B 0.9600 .
C62 H62C 0.9600 .
C1 N1 1.156(6) .
C1 Co1 1.888(5) .
C2 N2 1.143(6) .
C2 Co1 1.887(5) .
C3 N3 1.167(6) .
C3 Co1 1.912(6) .
C4 N4 1.143(6) .
C4 Co2 1.900(6) .
C5 N5 1.148(9) .
C5 Co2 1.873(9) .
C6 N6 1.138(7) .
C6 Co2 1.885(7) .
C7 N7 1.279(7) .
C7 C12 1.457(8) .
C7 H7 0.9300 .
C8 N7 1.463(7) .
C8 C9 1.513(7) .
C8 H8A 0.9700 .
C8 H8B 0.9700 .
C9 N8 1.490(6) .
C9 H9A 0.9700 .
C9 H9B 0.9700 .
C10 N8 1.274(6) .
C10 C19 1.431(7) .
C10 H10 0.9300 .
C11 O1 1.351(6) .
C11 C16 1.366(7) .
C11 C12 1.379(7) .
C12 C13 1.414(8) .
C13 C14 1.330(8) .
C13 H13 0.9300 .
C14 C15 1.395(9) .
C14 C17 1.531(9) .
C15 C16 1.397(8) .
C15 H15 0.9300 .
C16 H16 0.9300 .
C17 H17A 0.9600 .
C17 H17B 0.9600 .
C17 H17C 0.9600 .
C18 O2 1.310(6) .
C18 C23 1.424(7) .
C18 C19 1.432(8) .
C19 C20 1.403(7) .
C20 C21 1.398(8) .
C20 H20 0.9300 .
C21 C22 1.396(9) .
C21 C24 1.510(8) .
C22 C23 1.364(8) .
C22 H22 0.9300 .
C23 H23 0.9300 .
C24 H24A 0.9600 .
C24 H24B 0.9600 .
C24 H24C 0.9600 .
C25 N10 1.281(7) .
C25 C30 1.426(8) .
C25 H25 0.9300 .
C26 N10 1.477(7) .
C26 C27 1.482(9) .
C26 H26A 0.9700 .
C26 H26B 0.9700 .
C27 N9 1.486(8) .
C27 H27A 0.9700 .
C27 H27B 0.9700 .
C28 N9 1.288(7) .
C28 C37 1.414(9) .
C28 H28 0.9300 .
C29 O3 1.327(6) .
C29 C30 1.402(8) .
C29 C34 1.410(7) .
C30 C31 1.422(8) .
C31 C32 1.385(9) .
C31 H31 0.9300 .
C32 C33 1.391(10) .
C32 C35 1.522(9) .
C33 C34 1.383(8) .
C33 H33 0.9300 .
C34 H34 0.9300 .
C35 H35A 0.9600 .
C35 H35B 0.9600 .
C35 H35C 0.9600 .
C36 O4 1.344(6) .
C36 C41 1.395(8) .
C36 C37 1.399(8) .
C37 C38 1.440(8) .
C38 C39 1.349(10) .
C38 H38 0.9300 .
C39 C40 1.398(10) .
C39 C42 1.522(9) .
C40 C41 1.368(8) .
C40 H40 0.9300 .
C41 H41 0.9300 .
C42 H42A 0.9600 .
C42 H42B 0.9600 .
C42 H42C 0.9600 .
C43 N11 1.285(6) .
C43 C48 1.430(7) .
C43 H43 0.9300 .
C44 N11 1.461(6) .
C44 C45 1.510(7) .
C44 H44A 0.9700 .
C44 H44B 0.9700 .
C45 N12 1.470(6) .
C45 H45A 0.9700 .
C45 H45B 0.9700 .
C46 N12 1.297(6) .
C46 C55 1.427(7) .
C46 H46 0.9300 .
C47 O5 1.362(5) .
C47 C52 1.390(7) .
C47 C48 1.396(7) .
C48 C49 1.408(7) .
C49 C50 1.356(8) .
C49 H49 0.9300 .
C50 C51 1.375(8) .
C50 C53 1.533(8) .
C51 C52 1.393(7) .
C51 H51 0.9300 .
C52 H52 0.9300 .
C53 H53A 0.9600 .
C53 H53B 0.9600 .
C53 H53C 0.9600 .
C54 O6 1.335(5) .
C54 C59 1.388(7) .
C54 C55 1.404(7) .
C55 C56 1.418(7) .
C56 C57 1.356(8) .
C56 H56 0.9300 .
C57 C58 1.398(8) .
C57 C60 1.501(8) .
C58 C59 1.361(7) .
C58 H58 0.9300 .
C59 H59 0.9300 .
C60 H60A 0.9600 .
C60 H60B 0.9600 .
C60 H60C 0.9600 .
Co1 C2 1.887(5) 2_665
Co1 C1 1.888(5) 2_665
Co1 C3 1.912(6) 2_665
Co2 C5 1.873(9) 2_656
Co2 C6 1.885(7) 2_656
Co2 C4 1.900(6) 2_656
Mn1 O1 1.877(4) .
Mn1 O2 1.885(3) .
Mn1 N7 1.991(4) .
Mn1 N8 1.992(5) .
Mn1 N4 2.227(5) .
Mn1 N1 2.401(4) .
Mn2 O4 1.851(4) .
Mn2 O3 1.879(3) .
Mn2 N10 1.970(5) .
Mn2 N9 1.993(5) .
Mn2 O7 2.262(4) .
Mn2 N2 2.326(4) .
Mn3 O6 1.871(3) .
Mn3 O5 1.893(3) .
Mn3 N12 1.983(4) .
Mn3 N11 1.991(4) .
Mn3 N3 2.189(4) .
O7 H7B 0.8501 .
O7 H7A 0.8500 .
O8 H8C 0.8499 .
O8 H8D 0.8657 .
O9 H9C 0.8445 .
O9 H9D 0.8097 .
O10 H10B 0.8409 .
O10 H10A 0.8450 .
O13 H13A 0.9053 .
O13 H13B 0.7998 .
